data_8104398
loop_
_publ_author_name
'Somer, M.'
'Thiery, D.'
'Peters, K.'
'von Schnering, H.G.'

_publ_section_title
;
 Crystal structure of trirubidium diphosphidogallate
;
_journal_name_full 'Zeitschrift fuer Kristallographie (149,1979-)'
_journal_page_first 271
_journal_page_last 272
_journal_volume 192
_journal_year 1990
_chemical_formula_sum 'Ga P2 Rb3'
_chemical_name_systematic 'Rb3 (Ga P2)'
_space_group_IT_number 61
_symmetry_space_group_name_Hall '-P 2ac 2ab'
_symmetry_space_group_name_H-M 'P b c a'
_cell_angle_alpha 90
_cell_angle_beta 90
_cell_angle_gamma 90
_cell_formula_units_Z 16
_cell_length_a 14.6336
_cell_length_b 24.8932
_cell_length_c 9.163
_cell_volume 3337.871
_citation_journal_id_ASTM ZEKRDZ
_cod_data_source_file Somer_ZEKRDZ_1990_1409.cif
_cod_data_source_block Ga1P2Rb3
_cod_original_formula_sum 'Ga1 P2 Rb3'
_cod_database_code 8104398

loop_
_symmetry_equiv_pos_as_xyz
x,y,z
-x+1/2,-y,z+1/2
x+1/2,-y+1/2,-z
-x,y+1/2,-z+1/2
-x,-y,-z
x-1/2,y,-z-1/2
-x-1/2,y-1/2,z
x,-y-1/2,z-1/2

loop_
_atom_site_label
_atom_site_type_symbol
_atom_site_fract_x
_atom_site_fract_y
_atom_site_fract_z
_atom_site_occupancy
_atom_site_U_iso_or_equiv
Rb2 Rb+1 0.68233 0.42739 -0.22034 1 0.0
P1 P-3 0.95376 0.33438 0.18623 1 0.0
P2 P-3 0.68219 0.19561 0.07981 1 0.0
Rb1 Rb+1 0.68482 0.32868 0.2144 1 0.0
Ga2 Ga+3 0.87551 0.40171 0.04923 1 0.0
Rb4 Rb+1 0.59169 0.47153 0.35904 1 0.0
Rb3 Rb+1 0.53809 0.29341 -0.10127 1 0.0
P3 P-3 0.4546 0.39645 0.67707 1 0.0
Rb6 Rb+1 0.85241 0.41611 0.46304 1 0.0
Rb5 Rb+1 0.83081 0.27472 -0.13989 1 0.0
Ga1 Ga+3 0.54532 0.34086 0.52931 1 0.0
P4 P-3 0.76284 0.45608 0.11867 1 0.0
